data_1534545
loop_
_publ_author_name
'Gerlitzki, N.'
'Hammerich, S.'
'Meyer, G.'

_publ_section_title
;
 New ternary iodides of lanthanum and cerium, A(II) M I4 (A = Sr, Ba, Nd,
 Sm, Eu; M = La, Ge)
;
_journal_name_full 'Zeitschrift fuer Anorganische und Allgemeine Chemie'
_journal_page_first 2431
_journal_page_last 2433
_journal_volume 630
_journal_year 2004
_chemical_formula_sum 'Ba Ce I4'
_space_group_crystal_system monoclinic
_space_group_IT_number 15
_space_group_name_Hall '-I 2ya'
_space_group_name_H-M_alt 'I 1 2/a 1'
_cell_angle_alpha 90
_cell_angle_beta 102.381
_cell_angle_gamma 90
_cell_formula_units_Z 4
_cell_length_a 7.352
_cell_length_b 14.98
_cell_length_c 8.936
_cell_volume 961.260
_citation_journal_id_ASTM ZAACAB
_cod_data_source_file Gerlitzki_ZAACAB_2004_1563.cif
_cod_data_source_block Ba1Ce1I4
_cod_original_cell_volume 961.2603
_cod_original_formula_sum 'Ba1 Ce1 I4'
_cod_database_code 1534545

loop_
_space_group_symop_id
_space_group_symop_operation_xyz
1 x,y,z
2 -x+1/2,y,-z
3 -x,-y,-z
4 x-1/2,-y,z
5 x+1/2,y+1/2,z+1/2
6 -x+1,y+1/2,-z+1/2
7 -x+1/2,-y+1/2,-z+1/2
8 x,-y+1/2,z+1/2

loop_
_atom_site_label
_atom_site_type_symbol
_atom_site_fract_x
_atom_site_fract_y
_atom_site_fract_z
_atom_site_occupancy
_atom_site_U_iso_or_equiv
Ce1 Ce+2 0.25 0.4995 0.5 1 0.0
Ba1 Ba+2 0.25 0.36504 1 1 0.0
I2 I-1 0.0789 0.56495 0.79462 1 0.0
I1 I-1 0.029 0.32648 0.61522 1 0.0
